data_2211345
loop_
_publ_author_name
'Zhang, Guo-Fang'
'Lui, Hui-Qin'
'She, Jiang-Bo'
'Ng, Seik Weng'

_publ_section_title
;Poly[[diaquabis(\m-3,3',5,5'-tetramethyl-4,4'-bipyrazole-\k^2^<i>N</i>:<i>N</i>')cobalt(II)]
 dinitrate]
;
_journal_coeditor_code CI2228
_journal_issue 12
_journal_name_full 'Acta Crystallographica Section E'
_journal_page_first m3486
_journal_page_last m3488
_journal_paper_doi 10.1107/S1600536806049257
_journal_volume 62
_journal_year 2006
_chemical_formula_iupac '[Co (C10 H14 N4)2 (H2 O)2] (N O3)2'
_chemical_formula_moiety 'C20 H32 Co N8 O2 2+, 2(N O3 -)'
_chemical_formula_sum 'C20 H32 Co N10 O8'
_chemical_formula_weight 599.49
_chemical_name_systematic
;Poly[[diaquabis(\m-3,3',5,5'-tetramethyl-4,4'-bipyrazole-\k^2^N:N')cobalt(II)]
dinitrate]
;
_space_group_IT_number 192
_symmetry_cell_setting hexagonal
_symmetry_space_group_name_Hall '-P 6 2c'
_symmetry_space_group_name_H-M 'P 6/m c c'
_atom_sites_solution_hydrogens geom
_atom_sites_solution_primary direct
_atom_sites_solution_secondary difmap
_audit_creation_method SHELXL-97
_cell_angle_alpha 90.00
_cell_angle_beta 90.00
_cell_angle_gamma 120.00
_cell_formula_units_Z 6
_cell_length_a 19.922(3)
_cell_length_b 19.922
_cell_length_c 16.226(2)
_cell_measurement_reflns_used 797
_cell_measurement_temperature 295(2)
_cell_measurement_theta_max 20.5
_cell_measurement_theta_min 2.4
_cell_volume 5577.1(11)
_computing_cell_refinement 'SAINT (Bruker, 2004)'
_computing_data_collection 'APEX2 (Bruker, 2004)'
_computing_data_reduction SAINT
_computing_molecular_graphics 'X-SEED (Barbour, 2001)'
_computing_publication_material 'publCIF (Westrip, 2006)'
_computing_structure_refinement 'SHELXL97 (Sheldrick, 1997)'
_computing_structure_solution 'SHELXS97 (Sheldrick, 1997)'
_diffrn_ambient_temperature 295(2)
_diffrn_measured_fraction_theta_full 1.00
_diffrn_measured_fraction_theta_max 1.00
_diffrn_measurement_device_type 'Bruker APEX2 area-detector'
_diffrn_measurement_method '\f and \w'
_diffrn_radiation_monochromator graphite
_diffrn_radiation_source 'fine-focus sealed tube'
_diffrn_radiation_type MoK\a
_diffrn_radiation_wavelength 0.71073
_diffrn_reflns_av_R_equivalents 0.110
_diffrn_reflns_av_sigmaI/netI 0.040
_diffrn_reflns_limit_h_max 19
_diffrn_reflns_limit_h_min -23
_diffrn_reflns_limit_k_max 23
_diffrn_reflns_limit_k_min -23
_diffrn_reflns_limit_l_max 19
_diffrn_reflns_limit_l_min -19
_diffrn_reflns_number 26157
_diffrn_reflns_theta_full 25.00
_diffrn_reflns_theta_max 25.00
_diffrn_reflns_theta_min 2.0
_diffrn_standards_number 0
_exptl_absorpt_coefficient_mu 0.507
_exptl_absorpt_correction_T_max 0.897
_exptl_absorpt_correction_T_min 0.855
_exptl_absorpt_correction_type multi-scan
_exptl_absorpt_process_details '(SADABS; Sheldrick, 1996)'
_exptl_crystal_colour Purple
_exptl_crystal_density_diffrn 1.071
_exptl_crystal_density_method 'not measured'
_exptl_crystal_description Block
_exptl_crystal_F_000 1878
_exptl_crystal_size_max 0.32
_exptl_crystal_size_mid 0.25
_exptl_crystal_size_min 0.22
_refine_diff_density_max 1.01
_refine_diff_density_min -0.60
_refine_ls_extinction_method none
_refine_ls_goodness_of_fit_ref 1.03
_refine_ls_hydrogen_treatment constr
_refine_ls_matrix_type full
_refine_ls_number_parameters 96
_refine_ls_number_reflns 1716
_refine_ls_number_restraints 0
_refine_ls_restrained_S_all 1.03
_refine_ls_R_factor_all 0.084
_refine_ls_R_factor_gt 0.051
_refine_ls_shift/su_max 0.001
_refine_ls_shift/su_mean <0.001
_refine_ls_structure_factor_coef Fsqd
_refine_ls_weighting_details 'calc w=1/[\s^2^(Fo^2^)+(0.101P)^2^] where P=(Fo^2^+2Fc^2^)/3'
_refine_ls_weighting_scheme calc
_refine_ls_wR_factor_gt 0.150
_refine_ls_wR_factor_ref 0.169
_reflns_number_gt 996
_reflns_number_total 1716
_reflns_threshold_expression I>2\s(I)
_cod_data_source_file ci2228.cif
_cod_data_source_block I
_cod_depositor_comments
;
The following automatic conversions were performed:
'_symmetry_cell_setting' value 'Hexagonal' changed to 'hexagonal'
according to '/home/saulius/struct/CIF-dictionaries/cif_core.dic'
dictionary named 'cif_core.dic' version 2.4.1 from 2010-06-29.

Automatic conversion script
Id: cif_fix_enum 1527 2010-12-29 10:47:43Z saulius 

The following automatic conversions were performed:

'_symmetry_cell_setting' value 'Hexagonal' changed to 'hexagonal'
according to /home/saulius/struct/CIF-dictionaries/cif_core.dic
dictionary named 'cif_core.dic' version 2.4.1 from 2010-06-29.

Automatic conversion script
Id: cif_fix_values 1715 2011-07-08 13:25:40Z adriana 
;
_cod_original_cell_volume 5577.1(9)
_cod_database_code 2211345
_cod_database_fobs_code 2211345

loop_
_symmetry_equiv_pos_as_xyz
'x, y, z'
'-x, -y, z'
'-y, -x, -z+1/2'
'y, x, -z+1/2'
'x-y, -y, -z+1/2'
'-x+y, y, -z+1/2'
'x, x-y, -z+1/2'
'-x, -x+y, -z+1/2'
'-y, x-y, z'
'y, -x+y, z'
'x-y, x, z'
'-x+y, -x, z'
'-x, -y, -z'
'x, y, -z'
'y, x, z-1/2'
'-y, -x, z-1/2'
'-x+y, y, z-1/2'
'x-y, -y, z-1/2'
'-x, -x+y, z-1/2'
'x, x-y, z-1/2'
'y, -x+y, -z'
'-y, x-y, -z'
'-x+y, -x, -z'
'x-y, x, -z'

loop_
_atom_site_type_symbol
_atom_site_label
_atom_site_fract_x
_atom_site_fract_y
_atom_site_fract_z
_atom_site_U_iso_or_equiv
_atom_site_adp_type
_atom_site_calc_flag
_atom_site_refinement_flags
_atom_site_occupancy
Co Co1 0.5000 0.5000 0.2500 0.0374(3) Uani d S 1
O O1 0.3592(2) 0.30757(18) 0.0674(2) 0.0910(10) Uani d . 1
O O2 0.3991(3) 0.4116(3) 0.0000 0.103(2) Uani d S 1
O O3 0.5000 0.5000 0.1206(2) 0.0553(9) Uani d S 1
N N1 0.37820(10) 0.4616(2) 0.2446(2) 0.0430(10) Uani d . 1
N N2 0.3353(2) 0.4055(2) 0.1885(2) 0.0520(10) Uani d . 1
N N3 0.3730(3) 0.3389(3) 0.0000 0.0660(10) Uani d S 1
C C1 0.2043(2) 0.3301(3) 0.1273(3) 0.098(2) Uani d . 1
C C2 0.3515(2) 0.5395(2) 0.3436(3) 0.0680(10) Uani d . 1
C C3 0.2617(2) 0.3904(2) 0.1839(2) 0.0550(10) Uani d . 1
C C4 0.2548(2) 0.4377(2) 0.2402(2) 0.0470(10) Uani d . 1
C C5 0.3282(2) 0.4811(2) 0.2764(2) 0.0480(10) Uani d . 1
H H3o 0.4707 0.4560 0.1038 0.083 Uiso calc R 1
H H2n 0.3534 0.3823 0.1590 0.062 Uiso calc R 1
H H1a 0.1940 0.3548 0.0820 0.147 Uiso calc R 1
H H1b 0.1570 0.2980 0.1567 0.147 Uiso calc R 1
H H1c 0.2247 0.2988 0.1067 0.147 Uiso calc R 1
H H2a 0.3367 0.5135 0.3958 0.102 Uiso calc R 1
H H2b 0.3263 0.5693 0.3359 0.102 Uiso calc R 1
H H2c 0.4067 0.5733 0.3423 0.102 Uiso calc R 1

loop_
_atom_site_aniso_label
_atom_site_aniso_U_11
_atom_site_aniso_U_22
_atom_site_aniso_U_33
_atom_site_aniso_U_12
_atom_site_aniso_U_13
_atom_site_aniso_U_23
Co1 0.0316(4) 0.0316(4) 0.0532(6) 0.0188(4) 0.000 0.000
O1 0.132(3) 0.083(2) 0.074(2) 0.066(2) 0.018(2) 0.0245(2)
O2 0.115(4) 0.084(3) 0.063(3) 0.015(3) 0.000 0.000
O3 0.052(2) 0.043(2) 0.057(2) 0.013(2) 0.000 0.000
N1 0.0360(10) 0.0390(10) 0.061(2) 0.0230(10) 0.0000(10) -0.0040(10)
N2 0.040(2) 0.056(2) 0.064(2) 0.0280(10) -0.0030(10) -0.015(2)
N3 0.067(3) 0.049(3) 0.083(4) 0.030(3) 0.000 0.000
C1 0.051(2) 0.132(4) 0.108(4) 0.043(3) -0.023(3) -0.052(3)
C2 0.053(2) 0.067(3) 0.092(3) 0.035(2) -0.004(2) -0.024(2)
C3 0.036(2) 0.068(2) 0.067(2) 0.030(2) -0.004(2) -0.011(2)
C4 0.032(2) 0.053(2) 0.063(2) 0.025(2) 0.001(2) 0.003(2)
C5 0.042(2) 0.045(2) 0.066(2) 0.029(2) 0.006(2) 0.003(2)

loop_
_atom_type_symbol
_atom_type_description
_atom_type_scat_dispersion_real
_atom_type_scat_dispersion_imag
_atom_type_scat_source
C C 0.0033 0.0016 'International Tables Vol C Tables 4.2.6.8 and 6.1.1.4'
H H 0.0000 0.0000 'International Tables Vol C Tables 4.2.6.8 and 6.1.1.4'
N N 0.0061 0.0033 'International Tables Vol C Tables 4.2.6.8 and 6.1.1.4'
O O 0.0106 0.0060 'International Tables Vol C Tables 4.2.6.8 and 6.1.1.4'
Co Co 0.3494 0.9721 'International Tables Vol C Tables 4.2.6.8 and 6.1.1.4'

loop_
_geom_angle_atom_site_label_1
_geom_angle_atom_site_label_2
_geom_angle_atom_site_label_3
_geom_angle_site_symmetry_1
_geom_angle_site_symmetry_3
_geom_angle
_geom_angle_publ_flag
O3 Co1 O3 . 3_665 180 yes
O3 Co1 N1 . . 87.70(10) yes
O3 Co1 N1 . 2_665 87.70(10) yes
O3 Co1 N1 . 3_665 92.30(10) yes
O3 Co1 N1 . 4 92.30(10) yes
N1 Co1 N1 . 2_665 175.40(10) yes
N1 Co1 N1 . 3_665 96.00(10) yes
N1 Co1 N1 . 4 84.20(10) yes
C5 N1 N2 . . 104.1(2) ?
C5 N1 Co1 . . 138.7(2) ?
N2 N1 Co1 . . 116.7(2) ?
C3 N2 N1 . . 112.8(3) ?
O1 N3 O1 14 . 127.4(5) ?
O1 N3 O2 14 . 116.2(3) ?
O1 N3 O2 . . 116.2(3) ?
N2 C3 C4 . . 106.5(3) ?
N2 C3 C1 . . 121.8(3) ?
C4 C3 C1 . . 131.7(3) ?
C3 C4 C5 . . 105.8(3) ?
C3 C4 C4 . 6 125.4(3) ?
C5 C4 C4 . 6 128.7(3) ?
N1 C5 C4 . . 110.9(3) ?
N1 C5 C2 . . 121.4(3) ?
C4 C5 C2 . . 127.7(3) ?
Co1 O3 H3o . . 109.5 ?
C3 N2 H2n . . 123.6 ?
N1 N2 H2n . . 123.6 ?
C3 C1 H1a . . 109.5 ?
C3 C1 H1b . . 109.5 ?
H1a C1 H1b . . 109.5 ?
C3 C1 H1c . . 109.5 ?
H1a C1 H1c . . 109.5 ?
H1b C1 H1c . . 109.5 ?
C5 C2 H2a . . 109.5 ?
C5 C2 H2b . . 109.5 ?
H2a C2 H2b . . 109.5 ?
C5 C2 H2c . . 109.5 ?
H2a C2 H2c . . 109.5 ?
H2b C2 H2c . . 109.5 ?

loop_
_geom_bond_atom_site_label_1
_geom_bond_atom_site_label_2
_geom_bond_site_symmetry_2
_geom_bond_distance
_geom_bond_publ_flag
Co1 O3 . 2.099(4) yes
Co1 O3 3_665 2.099(4) yes
Co1 N1 . 2.151(2) yes
Co1 N1 2_665 2.151(2) yes
Co1 N1 3_665 2.151(2) yes
Co1 N1 4 2.151(2) yes
O1 N3 . 1.221(3) ?
O2 N3 . 1.271(6) ?
N1 C5 . 1.341(4) ?
N1 N2 . 1.362(3) ?
N2 C3 . 1.343(4) ?
N3 O1 14 1.221(3) ?
C1 C3 . 1.490(5) ?
C2 C5 . 1.488(5) ?
C3 C4 . 1.368(4) ?
C4 C5 . 1.402(4) ?
C4 C4 6 1.468(6) ?
O3 H3o . 0.82 ?
N2 H2n . 0.86 ?
C1 H1a . 0.96 ?
C1 H1b . 0.96 ?
C1 H1c . 0.96 ?
C2 H2a . 0.96 ?
C2 H2b . 0.96 ?
C2 H2c . 0.96 ?

loop_
_geom_hbond_atom_site_label_D
_geom_hbond_atom_site_label_H
_geom_hbond_atom_site_label_A
_geom_hbond_distance_DH
_geom_hbond_distance_HA
_geom_hbond_distance_DA
_geom_hbond_angle_DHA
_geom_hbond_publ_flag
O3 H3o O2 0.82 2.10 2.727(4) 134 yes
N2 H2n O1 0.86 2.15 2.970(4) 160 yes

loop_
_geom_torsion_atom_site_label_1
_geom_torsion_atom_site_label_2
_geom_torsion_atom_site_label_3
_geom_torsion_atom_site_label_4
_geom_torsion_site_symmetry_1
_geom_torsion_site_symmetry_4
_geom_torsion
O3 Co1 N1 C5 3_665 . 51.0(3)
N1 Co1 N1 C5 3_665 . -37.0(3)
N1 Co1 N1 C5 4 . 138.4(4)
O3 Co1 N1 N2 3_665 . -136.9(2)
N1 Co1 N1 N2 3_665 . 135.2(2)
N1 Co1 N1 N2 4 . -49.5(2)
C5 N1 N2 C3 . . 0.6(4)
Co1 N1 N2 C3 . . -174.1(2)
N1 N2 C3 C4 . . -0.8(4)
N1 N2 C3 C1 . . -179.1(3)
N2 C3 C4 C5 . . 0.6(4)
C1 C3 C4 C5 . . 178.7(4)
N2 C3 C4 C4 . 6 -176.3(3)
C1 C3 C4 C4 . 6 1.8(7)
N2 N1 C5 C4 . . -0.2(4)
Co1 N1 C5 C4 . . 172.6(2)
N2 N1 C5 C2 . . 177.6(3)
Co1 N1 C5 C2 . . -9.7(6)
C3 C4 C5 N1 . . -0.3(4)
C4 C4 C5 N1 6 . 176.4(3)
C3 C4 C5 C2 . . -177.8(4)
C4 C4 C5 C2 6 . -1.1(6)
